data_7029915
loop_
_publ_author_name
'Langley, Stuart K.'
'Helliwell, Madeleine'
'Teat, Simon J.'
'Winpenny, Richard E. P.'

_publ_section_title
;
 Synthesis and characterisation of cobalt(II) phosphonate cage complexes
 utilizing carboxylates and pyridonates as co-ligands.
;
_journal_issue 41
_journal_name_full 'Dalton transactions (Cambridge, England : 2003)'
_journal_page_first 12807
_journal_page_last 12817
_journal_paper_doi 10.1039/c2dt31612a
_journal_volume 41
_journal_year 2012
_chemical_formula_sum 'C130.72 H131.49 Cl27.54 Co10 N13.54 O34 P2'
_chemical_formula_weight 4063.66
_chemical_name_systematic
;
?
;
_space_group_IT_number 2
_symmetry_cell_setting triclinic
_symmetry_space_group_name_Hall '-P 1'
_symmetry_space_group_name_H-M 'P -1'
_atom_sites_solution_hydrogens geom
_atom_sites_solution_primary direct
_atom_sites_solution_secondary difmap
_audit_creation_date '9 November 2005'
_audit_creation_method SHELXL-97
_cell_angle_alpha 93.084(2)
_cell_angle_beta 108.3060(10)
_cell_angle_gamma 106.7350(10)
_cell_formula_units_Z 1
_cell_length_a 15.4417(13)
_cell_length_b 17.0992(15)
_cell_length_c 17.1564(14)
_cell_measurement_reflns_used 5470
_cell_measurement_temperature 100(2)
_cell_measurement_theta_max 23.238
_cell_measurement_theta_min 2.20
_cell_volume 4066.4(6)
_computing_cell_refinement 'Bruker SMART'
_computing_data_collection 'Bruker SMART'
_computing_data_reduction 'Bruker SMART'
_computing_molecular_graphics x-seed
_computing_publication_material CIFTAB
_computing_structure_refinement 'SHELXL-97 (Sheldrick, 1997)'
_computing_structure_solution 'SHELXS-97 (Sheldrick, 1990)'
_diffrn_ambient_temperature 100(2)
_diffrn_measured_fraction_theta_full 0.981
_diffrn_measured_fraction_theta_max 0.981
_diffrn_measurement_device_type 'CCD area detector'
_diffrn_measurement_method 'phi and omega scans'
_diffrn_radiation_monochromator graphite
_diffrn_radiation_source 'fine-focus sealed tube'
_diffrn_radiation_type MoK\a
_diffrn_radiation_wavelength 0.71073
_diffrn_reflns_av_R_equivalents 0.1079
_diffrn_reflns_av_sigmaI/netI 0.1093
_diffrn_reflns_limit_h_max 17
_diffrn_reflns_limit_h_min -17
_diffrn_reflns_limit_k_max 19
_diffrn_reflns_limit_k_min -19
_diffrn_reflns_limit_l_max 19
_diffrn_reflns_limit_l_min -19
_diffrn_reflns_number 18093
_diffrn_reflns_theta_full 23.29
_diffrn_reflns_theta_max 23.29
_diffrn_reflns_theta_min 1.57
_exptl_absorpt_coefficient_mu 1.538
_exptl_absorpt_correction_T_max 0.926
_exptl_absorpt_correction_T_min 0.831
_exptl_absorpt_correction_type multi-scan
_exptl_absorpt_process_details SADABS
_exptl_crystal_colour purple
_exptl_crystal_density_diffrn 1.657
_exptl_crystal_density_method 'not measured'
_exptl_crystal_description plate
_exptl_crystal_F_000 2044
_exptl_crystal_size_max 0.20
_exptl_crystal_size_mid 0.10
_exptl_crystal_size_min 0.05
_refine_diff_density_max 2.069
_refine_diff_density_min -1.621
_refine_diff_density_rms 0.135
_refine_ls_extinction_method none
_refine_ls_goodness_of_fit_ref 0.994
_refine_ls_hydrogen_treatment mixed
_refine_ls_matrix_type full
_refine_ls_number_parameters 1067
_refine_ls_number_reflns 11492
_refine_ls_number_restraints 276
_refine_ls_restrained_S_all 1.025
_refine_ls_R_factor_all 0.0936
_refine_ls_R_factor_gt 0.0661
_refine_ls_shift/su_max 0.004
_refine_ls_shift/su_mean 0.000
_refine_ls_structure_factor_coef Fsqd
_refine_ls_weighting_details 'calc w=1/[\s^2^(Fo^2^)+(0.1163P)^2^+0.0000P] where P=(Fo^2^+2Fc^2^)/3'
_refine_ls_weighting_scheme calc
_refine_ls_wR_factor_gt 0.1773
_refine_ls_wR_factor_ref 0.1920
_reflns_number_gt 7840
_reflns_number_total 11492
_reflns_threshold_expression >2sigma(I)
_cod_data_source_file c2dt31612a.txt
_cod_data_source_block global8
_cod_original_sg_symbol_H-M p-1
_cod_database_code 7029915

loop_
_symmetry_equiv_pos_as_xyz
'x, y, z'
'-x, -y, -z'

loop_
_atom_site_label
_atom_site_type_symbol
_atom_site_fract_x
_atom_site_fract_y
_atom_site_fract_z
_atom_site_U_iso_or_equiv
_atom_site_adp_type
_atom_site_occupancy
_atom_site_symmetry_multiplicity
_atom_site_calc_flag
_atom_site_refinement_flags
_atom_site_disorder_assembly
_atom_site_disorder_group
Co1 Co 0.86685(7) 0.41974(6) 0.02051(5) 0.0213(3) Uani 1 1 d . . .
Co2 Co 1.12614(7) 0.44985(6) -0.21116(6) 0.0234(3) Uani 1 1 d . . .
Co3 Co 1.00191(7) 0.39870(6) 0.19852(6) 0.0227(3) Uani 1 1 d . . .
Co4 Co 0.91051(7) 0.26445(6) -0.04380(6) 0.0225(3) Uani 1 1 d . . .
Co5 Co 1.05266(7) 0.28188(6) -0.15800(6) 0.0250(3) Uani 1 1 d . . .
Cl1 Cl 1.31745(16) 0.50246(17) -0.31963(13) 0.0540(7) Uani 1 1 d D . .
Cl2 Cl 1.23778(14) 0.39787(12) 0.36504(11) 0.0344(5) Uani 1 1 d . . .
Cl3 Cl 0.87384(15) 0.30862(13) 0.34030(11) 0.0376(5) Uani 1 1 d . . .
Cl4 Cl 0.88075(19) 0.06014(14) 0.06846(13) 0.0470(6) Uani 1 1 d . . .
Cl5 Cl 1.18230(17) 0.16038(14) -0.16630(13) 0.0435(6) Uani 1 1 d . . .
Cl6 Cl 1.37599(18) 0.45576(15) 0.14772(13) 0.0519(6) Uani 1 1 d . . .
P1 P 0.95075(13) 0.42452(11) -0.13712(11) 0.0210(4) Uani 1 1 d . . .
O1 O 0.7369(3) 0.3487(3) -0.0620(3) 0.0254(12) Uani 1 1 d . . .
O2 O 0.7682(3) 0.2379(3) -0.1080(3) 0.0254(11) Uani 1 1 d . . .
O3 O 1.1856(4) 0.3690(3) -0.1479(3) 0.0277(12) Uani 1 1 d . . .
O4 O 1.0617(3) 0.2920(3) 0.0172(3) 0.0254(12) Uani 1 1 d . . .
O5 O 0.9223(3) 0.2129(3) -0.1534(3) 0.0247(11) Uani 1 1 d . . .
O6 O 0.9951(3) 0.5192(3) -0.1161(3) 0.0209(11) Uani 1 1 d . . .
O7 O 1.1902(3) 0.5515(3) -0.1080(3) 0.0242(11) Uani 1 1 d D . .
O8 O 1.0841(4) 0.3672(3) -0.3167(3) 0.0279(12) Uani 1 1 d . . .
O9 O 0.9539(4) 0.4797(3) 0.2686(3) 0.0260(12) Uani 1 1 d . . .
O10 O 0.8988(3) 0.3109(3) 0.0657(3) 0.0225(11) Uani 1 1 d . . .
O11 O 1.0923(4) 0.3445(3) 0.1731(3) 0.0324(13) Uani 1 1 d D . .
O12 O 1.0280(4) 0.2449(3) -0.2772(3) 0.0286(12) Uani 1 1 d . . .
O13 O 1.0140(3) 0.3850(3) -0.1672(3) 0.0249(11) Uani 1 1 d . . .
O14 O 0.9355(3) 0.3904(3) -0.0602(3) 0.0220(11) Uani 1 1 d . . .
O15 O 0.8524(3) 0.5273(3) -0.0249(3) 0.0245(11) Uani 1 1 d D . .
N1 N 1.2586(4) 0.5395(4) -0.2004(3) 0.0271(15) Uani 1 1 d D . .
N2 N 1.0854(4) 0.4475(4) 0.3228(3) 0.0256(14) Uani 1 1 d . . .
N3 N 0.8800(4) 0.3008(4) 0.1895(3) 0.0247(14) Uani 1 1 d . . .
N4 N 0.8988(5) 0.1338(4) -0.0579(4) 0.0279(15) Uani 1 1 d . . .
N5 N 1.1253(5) 0.2302(4) -0.0625(4) 0.0284(15) Uani 1 1 d . . .
N6 N 1.2811(5) 0.4112(4) -0.0113(4) 0.0300(15) Uani 1 1 d . . .
C1 C 0.7151(5) 0.2835(5) -0.1117(4) 0.0273(18) Uani 1 1 d . . .
C2 C 0.6208(5) 0.2593(5) -0.1793(4) 0.0274(18) Uani 1 1 d . . .
C3 C 0.5926(6) 0.1886(5) -0.2388(5) 0.034(2) Uani 1 1 d . . .
H3 H 0.6326 0.1562 -0.2348 0.041 Uiso 1 1 calc R . .
C4 C 0.5049(6) 0.1671(6) -0.3038(5) 0.042(2) Uani 1 1 d . . .
H4 H 0.4873 0.1204 -0.3429 0.050 Uiso 1 1 calc R . .
C5 C 0.4427(6) 0.2130(6) -0.3120(5) 0.039(2) Uani 1 1 d . . .
C6 C 0.4720(6) 0.2832(6) -0.2536(5) 0.040(2) Uani 1 1 d . . .
H6 H 0.4322 0.3157 -0.2582 0.048 Uiso 1 1 calc R . .
C7 C 0.5600(5) 0.3061(5) -0.1877(5) 0.0306(18) Uani 1 1 d . . .
H7 H 0.5777 0.3533 -0.1492 0.037 Uiso 1 1 calc R . .
C8 C 0.3464(6) 0.1900(7) -0.3838(6) 0.055(3) Uani 1 1 d . . .
C9 C 0.2660(8) 0.1827(10) -0.3502(7) 0.096(5) Uani 1 1 d . . .
H9A H 0.2810 0.2320 -0.3123 0.144 Uiso 1 1 calc R . .
H9B H 0.2584 0.1359 -0.3215 0.144 Uiso 1 1 calc R . .
H9C H 0.2072 0.1755 -0.3952 0.144 Uiso 1 1 calc R . .
C10 C 0.3505(9) 0.2565(9) -0.4380(7) 0.096(5) Uani 1 1 d . . .
H10A H 0.2906 0.2423 -0.4837 0.144 Uiso 1 1 calc R . .
H10B H 0.4022 0.2614 -0.4590 0.144 Uiso 1 1 calc R . .
H10C H 0.3611 0.3083 -0.4059 0.144 Uiso 1 1 calc R . .
C11 C 0.3245(9) 0.1046(9) -0.4354(8) 0.112(6) Uani 1 1 d . . .
H11A H 0.3278 0.0639 -0.3991 0.168 Uiso 1 1 calc R . .
H11B H 0.3711 0.1084 -0.4624 0.168 Uiso 1 1 calc R . .
H11C H 0.2612 0.0887 -0.4765 0.168 Uiso 1 1 calc R . .
C12 C 1.2634(5) 0.5841(4) -0.1309(4) 0.0236(17) Uani 1 1 d D . .
C13 C 1.3382(5) 0.6574(5) -0.0939(5) 0.0328(19) Uani 1 1 d D . .
H13 H 1.3429 0.6875 -0.0451 0.039 Uiso 1 1 calc R . .
C14 C 1.4062(6) 0.6841(6) -0.1329(5) 0.044(2) Uani 1 1 d D . .
H14 H 1.4569 0.7331 -0.1095 0.053 Uiso 1 1 calc R . .
C15 C 1.4002(6) 0.6413(6) -0.2026(5) 0.044(2) Uani 1 1 d D . .
H15 H 1.4442 0.6605 -0.2294 0.052 Uiso 1 1 calc R . .
C16 C 1.3267(6) 0.5679(5) -0.2333(4) 0.037(2) Uani 1 1 d D . .
C17 C 1.0539(5) 0.2904(5) -0.3273(4) 0.0261(18) Uani 1 1 d . . .
C18 C 1.0457(5) 0.2457(5) -0.4091(4) 0.0267(18) Uani 1 1 d . . .
C19 C 1.0070(6) 0.1603(5) -0.4285(5) 0.0315(19) Uani 1 1 d . . .
H19 H 0.9877 0.1297 -0.3902 0.038 Uiso 1 1 calc R . .
C20 C 0.9971(6) 0.1206(5) -0.5040(4) 0.0284(18) Uani 1 1 d . . .
H20 H 0.9701 0.0633 -0.5161 0.034 Uiso 1 1 calc R . .
C21 C 1.0263(5) 0.1636(5) -0.5631(4) 0.0276(18) Uani 1 1 d . . .
C22 C 1.0677(6) 0.2502(5) -0.5408(4) 0.0285(18) Uani 1 1 d . . .
H22 H 1.0899 0.2812 -0.5776 0.034 Uiso 1 1 calc R . .
C23 C 1.0758(5) 0.2894(5) -0.4660(4) 0.0273(18) Uani 1 1 d . . .
H23 H 1.1020 0.3468 -0.4534 0.033 Uiso 1 1 calc R . .
C24 C 1.0140(6) 0.1175(5) -0.6469(4) 0.0315(19) Uani 1 1 d . . .
C25 C 1.0413(7) 0.1757(5) -0.7058(5) 0.039(2) Uani 1 1 d . . .
H25A H 1.0033 0.2121 -0.7143 0.058 Uiso 1 1 calc R . .
H25B H 1.0295 0.1439 -0.7581 0.058 Uiso 1 1 calc R . .
H25C H 1.1084 0.2076 -0.6820 0.058 Uiso 1 1 calc R . .
C26 C 1.0771(7) 0.0620(6) -0.6332(5) 0.047(2) Uani 1 1 d . . .
H26A H 1.0695 0.0333 -0.6858 0.070 Uiso 1 1 calc R . .
H26B H 1.0583 0.0225 -0.5990 0.070 Uiso 1 1 calc R . .
H26C H 1.1433 0.0951 -0.6061 0.070 Uiso 1 1 calc R . .
C27 C 0.9070(7) 0.0653(6) -0.6898(5) 0.049(2) Uani 1 1 d . . .
H27A H 0.8973 0.0402 -0.7446 0.074 Uiso 1 1 calc R . .
H27B H 0.8676 0.1004 -0.6937 0.074 Uiso 1 1 calc R . .
H27C H 0.8895 0.0230 -0.6577 0.074 Uiso 1 1 calc R . .
C28 C 0.8387(5) 0.4002(5) -0.2219(4) 0.0247(17) Uani 1 1 d . . .
C29 C 0.7693(5) 0.4368(5) -0.2206(4) 0.0265(17) Uani 1 1 d . . .
H29 H 0.7797 0.4734 -0.1739 0.032 Uiso 1 1 calc R . .
C30 C 0.6847(6) 0.4191(5) -0.2882(5) 0.0319(19) Uani 1 1 d . . .
H30 H 0.6393 0.4445 -0.2873 0.038 Uiso 1 1 calc R . .
C31 C 0.6686(6) 0.3640(5) -0.3561(5) 0.040(2) Uani 1 1 d . . .
H31 H 0.6115 0.3518 -0.4011 0.048 Uiso 1 1 calc R . .
C32 C 0.7356(6) 0.3263(5) -0.3590(5) 0.042(2) Uani 1 1 d . . .
H32 H 0.7241 0.2894 -0.4058 0.051 Uiso 1 1 calc R . .
C33 C 0.8201(6) 0.3435(5) -0.2919(4) 0.0306(18) Uani 1 1 d . . .
H33 H 0.8648 0.3173 -0.2933 0.037 Uiso 1 1 calc R . .
C34 C 1.0265(5) 0.4888(4) 0.3351(4) 0.0253(17) Uani 1 1 d . . .
C35 C 1.0472(6) 0.5329(5) 0.4132(5) 0.0313(19) Uani 1 1 d . . .
H35 H 1.0070 0.5611 0.4219 0.038 Uiso 1 1 calc R . .
C36 C 1.1278(6) 0.5337(5) 0.4764(5) 0.037(2) Uani 1 1 d . . .
H36 H 1.1419 0.5621 0.5290 0.045 Uiso 1 1 calc R . .
C37 C 1.1888(6) 0.4927(5) 0.4631(5) 0.038(2) Uani 1 1 d . . .
H37 H 1.2444 0.4941 0.5058 0.045 Uiso 1 1 calc R . .
C38 C 1.1651(6) 0.4513(5) 0.3872(4) 0.0293(18) Uani 1 1 d . . .
C39 C 0.8482(5) 0.2687(4) 0.1076(4) 0.0236(17) Uani 1 1 d . . .
C40 C 0.7675(5) 0.1977(5) 0.0736(5) 0.0303(18) Uani 1 1 d . . .
H40 H 0.7465 0.1751 0.0178 0.036 Uiso 1 1 calc R . .
C41 C 0.7206(6) 0.1627(5) 0.1245(5) 0.0309(19) Uani 1 1 d . . .
H41 H 0.6672 0.1153 0.1029 0.037 Uiso 1 1 calc R . .
C42 C 0.7500(6) 0.1955(5) 0.2069(5) 0.0327(19) Uani 1 1 d . . .
H42 H 0.7171 0.1718 0.2412 0.039 Uiso 1 1 calc R . .
C43 C 0.8302(6) 0.2651(5) 0.2365(4) 0.0276(18) Uani 1 1 d . . .
C44 C 0.9119(5) 0.1391(5) -0.1315(4) 0.0277(18) Uani 1 1 d . . .
C45 C 0.9147(7) 0.0719(5) -0.1781(5) 0.040(2) Uani 1 1 d . . .
H45 H 0.9219 0.0762 -0.2297 0.048 Uiso 1 1 calc R . .
C46 C 0.9065(7) -0.0013(5) -0.1468(5) 0.049(2) Uani 1 1 d . . .
H46 H 0.9086 -0.0470 -0.1772 0.059 Uiso 1 1 calc R . .
C47 C 0.8952(8) -0.0071(5) -0.0697(5) 0.048(2) Uani 1 1 d . . .
H47 H 0.8897 -0.0557 -0.0470 0.058 Uiso 1 1 calc R . .
C48 C 0.8927(6) 0.0634(5) -0.0290(5) 0.037(2) Uani 1 1 d . . .
C49 C 1.1213(5) 0.2536(4) 0.0130(4) 0.0258(17) Uani 1 1 d . . .
C50 C 1.1881(6) 0.2379(5) 0.0864(5) 0.0337(19) Uani 1 1 d . . .
H50 H 1.1867 0.2523 0.1389 0.040 Uiso 1 1 calc R . .
C51 C 1.2523(7) 0.2023(6) 0.0775(5) 0.046(2) Uani 1 1 d . . .
H51 H 1.2964 0.1937 0.1248 0.055 Uiso 1 1 calc R . .
C52 C 1.2548(6) 0.1779(5) 0.0001(5) 0.041(2) Uani 1 1 d . . .
H52 H 1.2994 0.1534 -0.0059 0.049 Uiso 1 1 calc R . .
C53 C 1.1881(6) 0.1917(5) -0.0667(5) 0.037(2) Uani 1 1 d . . .
C54 C 1.2702(6) 0.3850(5) -0.0904(5) 0.0297(18) Uani 1 1 d . . .
C55 C 1.3477(6) 0.3726(6) -0.1100(5) 0.042(2) Uani 1 1 d . . .
H55 H 1.3397 0.3540 -0.1645 0.051 Uiso 1 1 calc R . .
C56 C 1.4332(6) 0.3877(7) -0.0494(6) 0.055(3) Uani 1 1 d . . .
H56 H 1.4846 0.3804 -0.0626 0.066 Uiso 1 1 calc R . .
C57 C 1.4460(7) 0.4141(6) 0.0321(6) 0.053(3) Uani 1 1 d . . .
H57 H 1.5047 0.4249 0.0749 0.064 Uiso 1 1 calc R . .
C58 C 1.3659(6) 0.4231(5) 0.0459(5) 0.037(2) Uani 1 1 d . . .
Cl1S Cl 0.6514(3) 0.1150(3) 0.3826(2) 0.0908(17) Uani 0.771(6) 1 d PDU A 8
O1S O 0.5643(5) 0.0036(5) 0.6130(5) 0.052(2) Uani 0.771(6) 1 d PDU A 8
N1S N 0.6120(6) 0.0595(6) 0.5110(5) 0.047(2) Uani 0.771(6) 1 d PDU A 8
C1S C 0.6331(7) 0.0503(7) 0.5924(6) 0.040(2) Uani 0.771(6) 1 d PDU A 8
C2S C 0.7240(7) 0.0927(7) 0.6482(6) 0.042(2) Uani 0.771(6) 1 d PDU A 8
H2S H 0.7390 0.0943 0.7053 0.050 Uiso 0.771(6) 1 calc PR A 8
C3S C 0.7934(7) 0.1338(6) 0.6129(6) 0.0301(19) Uani 0.771(6) 1 d PDU A 8
H3S H 0.8580 0.1519 0.6467 0.036 Uiso 0.771(6) 1 calc PR A 8
C4S C 0.7748(7) 0.1460(7) 0.5453(6) 0.039(2) Uani 0.771(6) 1 d PDU A 8
H4S H 0.8213 0.1826 0.5293 0.046 Uiso 0.771(6) 1 calc PR A 8
C5S C 0.6841(8) 0.1068(8) 0.4876(6) 0.050(3) Uani 0.771(6) 1 d PDU A 8
C6S C 0.5819(7) 0.8741(7) 0.1325(6) 0.060(3) Uani 1 1 d U . .
H6S1 H 0.6197 0.8375 0.1325 0.072 Uiso 1 1 calc R . .
H6S2 H 0.5331 0.8486 0.1561 0.072 Uiso 1 1 calc R . .
Cl2S Cl 0.6563(2) 0.96848(19) 0.1936(2) 0.0966(12) Uani 1 1 d U . .
Cl3S Cl 0.5269(3) 0.8861(3) 0.0320(2) 0.1228(16) Uani 1 1 d U . .
C1T C 0.4348(11) 0.0264(9) 0.1897(10) 0.127(5) Uani 1 1 d U . .
H1T1 H 0.4813 -0.0017 0.2126 0.153 Uiso 1 1 calc R B 1
H1T2 H 0.3928 0.0207 0.2223 0.153 Uiso 1 1 calc R B 1
Cl1T Cl 0.4930(3) 0.1288(2) 0.1925(2) 0.1138(15) Uani 1 1 d U C .
Cl2T Cl 0.3712(8) -0.0145(7) 0.0916(8) 0.129(2) Uani 0.389(6) 1 d PU C 1
Cl2U Cl 0.3225(5) -0.0047(5) 0.1463(5) 0.129(2) Uani 0.611(6) 1 d PU C 2
C1U C 0.4916(17) 0.5392(9) 0.5069(11) 0.071(5) Uani 0.50 1 d PDU D -1
H1U1 H 0.5437 0.5870 0.5419 0.085 Uiso 0.50 1 calc PR D -1
H1U2 H 0.4356 0.5561 0.4818 0.085 Uiso 0.50 1 calc PR D -1
Cl1U Cl 0.4645(8) 0.4607(7) 0.5663(7) 0.094(3) Uani 0.50 1 d PDU D -1
Cl1V Cl 0.5261(9) 0.4977(6) 0.4289(7) 0.095(3) Uani 0.50 1 d PDU D -1
O2S O 0.3822(7) 0.3171(6) 0.2820(6) 0.037(3) Uani 0.522(6) 1 d PU E 4
O3S O 0.6502(14) 0.2808(7) 0.4007(11) 0.113(7) Uani 0.478(6) 1 d PDU E 3
C1W C 0.4231(10) 0.1942(9) 0.3624(12) 0.169(3) Uani 0.478(6) 1 d PDU E 6
H1W1 H 0.4575 0.1696 0.3352 0.203 Uiso 0.478(6) 1 calc PR E 6
H1W2 H 0.4408 0.1853 0.4199 0.203 Uiso 0.478(6) 1 calc PR E 6
Cl1X Cl 0.3377(7) 0.2362(8) 0.3183(7) 0.168(3) Uani 0.522(6) 1 d PDU E 5
Cl2X Cl 0.5334(7) 0.2611(8) 0.4202(7) 0.182(3) Uani 0.522(6) 1 d PDU E 5
Cl1W Cl 0.3022(7) 0.1513(6) 0.3131(6) 0.129(3) Uani 0.478(6) 1 d PDU E 6
Cl2W Cl 0.4528(9) 0.3039(7) 0.3573(9) 0.185(3) Uani 0.478(6) 1 d PDU E 6
C1X C 0.4231(10) 0.1942(9) 0.3624(12) 0.169(3) Uani 0.522(6) 1 d PU E 5
H1X1 H 0.4306 0.1611 0.3188 0.203 Uiso 0.522(6) 1 calc PR E 5
H1X2 H 0.4005 0.1570 0.3977 0.203 Uiso 0.522(6) 1 calc PR E 5
H11Y H 1.062(10) 0.312(7) 0.124(4) 0.203 Uiso 1 1 d D . .
H11X H 1.103(14) 0.321(10) 0.218(7) 0.203 Uiso 1 1 d D . .
H15A H 0.8199 0.5575 -0.0096 0.203 Uiso 1 1 d D . .
H15B H 0.902(8) 0.571(7) -0.022(11) 0.203 Uiso 1 1 d D . .
O4S O 0.6576(15) 0.0300(13) 0.6550(13) 0.024(3) Uani 0.229(6) 1 d PU A 7

loop_
_atom_site_aniso_label
_atom_site_aniso_U_11
_atom_site_aniso_U_22
_atom_site_aniso_U_33
_atom_site_aniso_U_23
_atom_site_aniso_U_13
_atom_site_aniso_U_12
Co1 0.0265(5) 0.0263(5) 0.0109(5) -0.0020(4) 0.0033(4) 0.0123(5)
Co2 0.0304(6) 0.0282(6) 0.0135(5) -0.0012(4) 0.0063(4) 0.0143(5)
Co3 0.0290(6) 0.0275(6) 0.0126(5) 0.0003(4) 0.0045(4) 0.0141(5)
Co4 0.0285(6) 0.0256(6) 0.0134(5) -0.0016(4) 0.0043(4) 0.0129(5)
Co5 0.0346(6) 0.0300(6) 0.0150(5) 0.0007(4) 0.0085(4) 0.0176(5)
Cl1 0.0465(13) 0.0920(19) 0.0224(11) -0.0098(11) 0.0157(10) 0.0197(13)
Cl2 0.0355(11) 0.0435(12) 0.0237(10) 0.0026(9) 0.0026(8) 0.0208(10)
Cl3 0.0507(13) 0.0441(12) 0.0186(10) 0.0028(9) 0.0139(9) 0.0145(10)
Cl4 0.0817(17) 0.0500(13) 0.0294(12) 0.0141(10) 0.0280(11) 0.0397(13)
Cl5 0.0657(15) 0.0542(14) 0.0291(11) 0.0057(10) 0.0234(11) 0.0388(12)
Cl6 0.0607(15) 0.0644(15) 0.0275(12) -0.0094(10) -0.0005(10) 0.0359(13)
P1 0.0254(10) 0.0257(10) 0.0120(9) -0.0017(8) 0.0042(8) 0.0116(9)
O1 0.033(3) 0.031(3) 0.011(2) -0.008(2) 0.004(2) 0.014(2)
O2 0.028(3) 0.028(3) 0.017(3) -0.002(2) 0.001(2) 0.014(2)
O3 0.029(3) 0.037(3) 0.019(3) 0.003(2) 0.004(2) 0.019(2)
O4 0.030(3) 0.030(3) 0.016(3) -0.002(2) 0.002(2) 0.017(2)
O5 0.033(3) 0.026(3) 0.015(3) 0.000(2) 0.008(2) 0.010(2)
O6 0.025(3) 0.027(3) 0.011(2) -0.002(2) 0.002(2) 0.015(2)
O7 0.026(3) 0.030(3) 0.018(3) 0.000(2) 0.008(2) 0.012(2)
O8 0.038(3) 0.028(3) 0.019(3) -0.002(2) 0.009(2) 0.014(3)
O9 0.032(3) 0.030(3) 0.014(3) -0.002(2) 0.002(2) 0.014(2)
O10 0.031(3) 0.024(3) 0.014(3) 0.001(2) 0.007(2) 0.013(2)
O11 0.039(3) 0.043(3) 0.017(3) -0.001(2) 0.002(2) 0.027(3)
O12 0.038(3) 0.034(3) 0.017(3) 0.001(2) 0.010(2) 0.017(3)
O13 0.032(3) 0.032(3) 0.015(3) 0.000(2) 0.010(2) 0.015(2)
O14 0.029(3) 0.025(3) 0.011(2) -0.002(2) 0.004(2) 0.012(2)
O15 0.032(3) 0.029(3) 0.012(2) -0.002(2) 0.002(2) 0.016(2)
N1 0.026(3) 0.038(4) 0.018(3) 0.001(3) 0.003(3) 0.016(3)
N2 0.030(4) 0.030(4) 0.016(3) 0.002(3) 0.005(3) 0.013(3)
N3 0.033(4) 0.028(3) 0.014(3) 0.003(3) 0.003(3) 0.016(3)
N4 0.039(4) 0.025(4) 0.019(3) -0.001(3) 0.006(3) 0.014(3)
N5 0.039(4) 0.029(4) 0.022(3) 0.001(3) 0.011(3) 0.018(3)
N6 0.037(4) 0.034(4) 0.023(4) -0.001(3) 0.006(3) 0.022(3)
C1 0.028(4) 0.040(5) 0.020(4) 0.011(4) 0.014(3) 0.011(4)
C2 0.030(4) 0.038(5) 0.013(4) 0.003(3) 0.003(3) 0.014(4)
C3 0.032(4) 0.041(5) 0.025(4) -0.005(4) 0.003(4) 0.014(4)
C4 0.037(5) 0.051(5) 0.026(5) -0.009(4) -0.002(4) 0.013(4)
C5 0.026(4) 0.061(6) 0.019(4) -0.002(4) 0.002(3) 0.007(4)
C6 0.038(5) 0.068(6) 0.027(5) 0.015(4) 0.014(4) 0.034(5)
C7 0.030(4) 0.037(5) 0.023(4) -0.004(3) 0.008(4) 0.011(4)
C8 0.031(5) 0.093(8) 0.032(5) -0.009(5) 0.002(4) 0.017(5)
C9 0.042(6) 0.161(14) 0.060(8) -0.017(8) -0.008(6) 0.031(8)
C10 0.067(8) 0.145(13) 0.050(7) 0.037(8) -0.013(6) 0.028(9)
C11 0.062(8) 0.144(13) 0.083(10) -0.047(9) -0.035(7) 0.042(9)
C12 0.028(4) 0.029(4) 0.014(4) 0.006(3) 0.005(3) 0.013(4)
C13 0.036(5) 0.036(5) 0.027(4) -0.002(4) 0.009(4) 0.015(4)
C14 0.030(5) 0.049(6) 0.045(6) 0.004(4) 0.006(4) 0.010(4)
C15 0.031(5) 0.069(7) 0.030(5) 0.007(5) 0.014(4) 0.010(5)
C16 0.040(5) 0.059(6) 0.016(4) 0.005(4) 0.009(4) 0.022(5)
C17 0.026(4) 0.038(5) 0.019(4) 0.001(4) 0.007(3) 0.020(4)
C18 0.033(4) 0.031(5) 0.017(4) -0.001(3) 0.007(3) 0.015(4)
C19 0.041(5) 0.032(5) 0.023(4) 0.002(3) 0.014(4) 0.011(4)
C20 0.039(5) 0.025(4) 0.021(4) -0.001(3) 0.009(4) 0.011(4)
C21 0.034(4) 0.028(4) 0.021(4) -0.004(3) 0.005(3) 0.016(4)
C22 0.038(5) 0.033(5) 0.019(4) 0.002(3) 0.014(4) 0.014(4)
C23 0.037(4) 0.024(4) 0.022(4) -0.001(3) 0.011(4) 0.011(4)
C24 0.046(5) 0.031(4) 0.016(4) -0.004(3) 0.007(4) 0.014(4)
C25 0.064(6) 0.039(5) 0.021(4) -0.001(4) 0.015(4) 0.027(5)
C26 0.078(7) 0.052(6) 0.023(5) 0.002(4) 0.020(5) 0.036(5)
C27 0.052(6) 0.052(6) 0.025(5) -0.005(4) 0.000(4) 0.005(5)
C28 0.030(4) 0.031(4) 0.012(4) 0.004(3) 0.005(3) 0.011(4)
C29 0.032(4) 0.034(4) 0.011(4) -0.001(3) 0.006(3) 0.010(4)
C30 0.032(4) 0.042(5) 0.023(4) 0.008(4) 0.006(4) 0.018(4)
C31 0.040(5) 0.049(5) 0.018(4) 0.000(4) -0.003(4) 0.013(4)
C32 0.050(5) 0.048(5) 0.022(4) -0.010(4) -0.001(4) 0.023(5)
C33 0.034(4) 0.038(5) 0.020(4) -0.003(3) 0.004(4) 0.017(4)
C34 0.030(4) 0.025(4) 0.024(4) 0.004(3) 0.010(4) 0.012(3)
C35 0.041(5) 0.035(5) 0.023(4) 0.002(3) 0.014(4) 0.016(4)
C36 0.045(5) 0.049(5) 0.017(4) -0.001(4) 0.009(4) 0.018(4)
C37 0.041(5) 0.046(5) 0.017(4) 0.005(4) -0.001(4) 0.013(4)
C38 0.036(4) 0.035(4) 0.016(4) 0.001(3) 0.005(4) 0.015(4)
C39 0.032(4) 0.022(4) 0.016(4) -0.002(3) 0.002(3) 0.014(4)
C40 0.032(4) 0.038(5) 0.019(4) 0.002(4) 0.002(4) 0.016(4)
C41 0.032(4) 0.029(4) 0.027(5) 0.007(4) 0.006(4) 0.006(4)
C42 0.035(5) 0.038(5) 0.032(5) 0.011(4) 0.016(4) 0.015(4)
C43 0.037(5) 0.030(4) 0.017(4) 0.003(3) 0.009(4) 0.015(4)
C44 0.034(4) 0.037(5) 0.014(4) 0.000(3) 0.008(3) 0.015(4)
C45 0.065(6) 0.038(5) 0.024(4) 0.001(4) 0.023(4) 0.020(5)
C46 0.083(7) 0.034(5) 0.042(6) -0.001(4) 0.034(5) 0.023(5)
C47 0.088(7) 0.039(5) 0.035(5) 0.013(4) 0.032(5) 0.031(5)
C48 0.052(5) 0.044(5) 0.021(4) 0.008(4) 0.013(4) 0.024(4)
C49 0.034(4) 0.028(4) 0.015(4) 0.000(3) 0.003(3) 0.016(4)
C50 0.050(5) 0.039(5) 0.017(4) 0.004(3) 0.008(4) 0.026(4)
C51 0.059(6) 0.060(6) 0.034(5) 0.014(4) 0.011(4) 0.047(5)
C52 0.054(6) 0.052(6) 0.029(5) 0.007(4) 0.012(4) 0.039(5)
C53 0.050(5) 0.038(5) 0.034(5) 0.005(4) 0.018(4) 0.024(4)
C54 0.039(5) 0.027(4) 0.029(5) 0.005(3) 0.011(4) 0.020(4)
C55 0.043(5) 0.062(6) 0.028(5) -0.002(4) 0.014(4) 0.027(5)
C56 0.038(5) 0.090(8) 0.048(6) -0.001(5) 0.015(5) 0.040(5)
C57 0.047(6) 0.070(7) 0.044(6) 0.001(5) 0.006(5) 0.033(5)
C58 0.041(5) 0.041(5) 0.029(5) 0.000(4) 0.003(4) 0.026(4)
Cl1S 0.055(2) 0.149(4) 0.048(2) 0.041(2) 0.0142(17) 0.003(2)
O1S 0.043(4) 0.068(5) 0.042(4) 0.005(4) 0.018(4) 0.013(4)
N1S 0.036(4) 0.060(5) 0.034(3) 0.002(4) 0.007(3) 0.007(4)
C1S 0.032(3) 0.051(5) 0.036(4) -0.004(4) 0.013(3) 0.010(3)
C2S 0.036(4) 0.059(5) 0.024(4) 0.004(4) 0.007(3) 0.011(4)
C3S 0.029(2) 0.030(2) 0.032(2) 0.0031(11) 0.0097(12) 0.0113(11)
C4S 0.030(4) 0.040(5) 0.053(4) 0.007(4) 0.022(3) 0.011(4)
C5S 0.042(4) 0.061(6) 0.040(4) 0.008(4) 0.011(3) 0.009(4)
C6S 0.043(6) 0.074(6) 0.046(5) 0.003(4) 0.005(4) 0.006(5)
Cl2S 0.074(2) 0.0580(18) 0.103(2) 0.0117(17) -0.0175(18) -0.0070(16)
Cl3S 0.144(3) 0.181(4) 0.0475(18) -0.001(2) -0.0112(19) 0.111(3)
C1T 0.084(6) 0.100(7) 0.144(8) 0.024(8) 0.009(7) -0.018(7)
Cl1T 0.117(3) 0.097(2) 0.067(2) 0.0307(19) -0.001(2) -0.021(2)
Cl2T 0.078(4) 0.114(4) 0.140(5) 0.038(4) -0.006(3) -0.007(3)
Cl2U 0.078(4) 0.114(4) 0.140(5) 0.038(4) -0.006(3) -0.007(3)
C1U 0.067(9) 0.080(9) 0.065(8) 0.007(6) 0.021(7) 0.025(8)
Cl1U 0.075(5) 0.142(8) 0.083(5) 0.051(6) 0.026(4) 0.058(6)
Cl1V 0.079(5) 0.102(6) 0.098(5) -0.010(5) 0.047(4) 0.009(5)
O2S 0.036(3) 0.039(3) 0.037(3) 0.0044(11) 0.0144(13) 0.0118(13)
O3S 0.091(10) 0.162(11) 0.075(9) 0.016(8) 0.044(8) 0.008(8)
C1W 0.169(3) 0.169(3) 0.169(3) 0.0267(8) 0.0581(11) 0.0543(10)
Cl1X 0.169(3) 0.169(3) 0.168(3) 0.0250(12) 0.0574(14) 0.0565(15)
Cl2X 0.181(3) 0.183(3) 0.182(3) 0.0261(12) 0.0622(15) 0.0597(14)
Cl1W 0.129(3) 0.131(3) 0.128(3) 0.0223(11) 0.0461(14) 0.0420(13)
Cl2W 0.186(4) 0.184(3) 0.186(4) 0.0295(12) 0.0644(15) 0.0578(14)
C1X 0.169(3) 0.169(3) 0.169(3) 0.0267(8) 0.0581(11) 0.0543(10)
O4S 0.023(3) 0.023(3) 0.024(3) 0.0035(12) 0.0076(15) 0.0082(14)

loop_
_atom_type_symbol
_atom_type_description
_atom_type_scat_dispersion_real
_atom_type_scat_dispersion_imag
_atom_type_scat_source
C C 0.0033 0.0016 'International Tables Vol C Tables 4.2.6.8 and 6.1.1.4'
H H 0.0000 0.0000 'International Tables Vol C Tables 4.2.6.8 and 6.1.1.4'
N N 0.0061 0.0033 'International Tables Vol C Tables 4.2.6.8 and 6.1.1.4'
O O 0.0106 0.0060 'International Tables Vol C Tables 4.2.6.8 and 6.1.1.4'
P P 0.1023 0.0942 'International Tables Vol C Tables 4.2.6.8 and 6.1.1.4'
Cl Cl 0.1484 0.1585 'International Tables Vol C Tables 4.2.6.8 and 6.1.1.4'
Co Co 0.3494 0.9721 'International Tables Vol C Tables 4.2.6.8 and 6.1.1.4'

loop_
_geom_angle_atom_site_label_1
_geom_angle_atom_site_label_2
_geom_angle_atom_site_label_3
_geom_angle
_geom_angle_site_symmetry_1
_geom_angle_site_symmetry_3
O1 Co1 O7 93.95(19) . 2_765
O1 Co1 O15 92.73(19) . .
O7 Co1 O15 87.46(18) 2_765 .
O1 Co1 O14 90.08(18) . .
O7 Co1 O14 175.07(18) 2_765 .
O15 Co1 O14 95.19(17) . .
O1 Co1 O6 172.37(19) . 2_765
O7 Co1 O6 85.10(18) 2_765 2_765
O15 Co1 O6 94.78(18) . 2_765
O14 Co1 O6 90.53(17) . 2_765
O1 Co1 O10 91.45(19) . .
O7 Co1 O10 97.85(18) 2_765 .
O15 Co1 O10 173.00(18) . .
O14 Co1 O10 79.19(17) . .
O6 Co1 O10 81.20(17) 2_765 .
O8 Co2 O9 93.51(19) . 2_765
O8 Co2 O3 87.27(19) . .
O9 Co2 O3 169.8(2) 2_765 .
O8 Co2 N1 108.1(2) . .
O9 Co2 N1 93.4(2) 2_765 .
O3 Co2 N1 96.0(2) . .
O8 Co2 O13 96.15(19) . .
O9 Co2 O13 91.1(2) 2_765 .
O3 Co2 O13 78.72(19) . .
N1 Co2 O13 155.0(2) . .
O8 Co2 O7 169.4(2) . .
O9 Co2 O7 85.15(18) 2_765 .
O3 Co2 O7 95.91(19) . .
N1 Co2 O7 61.5(2) . .
O13 Co2 O7 94.42(18) . .
O11 Co3 O6 98.1(2) . 2_765
O11 Co3 N3 104.8(2) . .
O6 Co3 N3 124.0(2) 2_765 .
O11 Co3 N2 97.2(2) . .
O6 Co3 N2 116.0(2) 2_765 .
N3 Co3 N2 110.9(2) . .
O11 Co3 O9 157.79(19) . .
O6 Co3 O9 88.00(18) 2_765 .
N3 Co3 O9 89.0(2) . .
N2 Co3 O9 61.2(2) . .
O2 Co4 O10 93.09(19) . .
O2 Co4 O5 87.25(19) . .
O10 Co4 O5 177.82(19) . .
O2 Co4 O14 90.60(19) . .
O10 Co4 O14 81.10(18) . .
O5 Co4 O14 101.05(18) . .
O2 Co4 O4 176.71(19) . .
O10 Co4 O4 90.03(18) . .
O5 Co4 O4 89.66(18) . .
O14 Co4 O4 88.88(18) . .
O2 Co4 N4 91.6(2) . .
O10 Co4 N4 115.3(2) . .
O5 Co4 N4 62.5(2) . .
O14 Co4 N4 163.3(2) . .
O4 Co4 N4 88.0(2) . .
O12 Co5 O13 99.96(19) . .
O12 Co5 O5 97.8(2) . .
O13 Co5 O5 92.4(2) . .
O12 Co5 N5 122.9(2) . .
O13 Co5 N5 136.0(2) . .
O5 Co5 N5 91.4(2) . .
O12 Co5 O3 90.5(2) . .
O13 Co5 O3 80.31(19) . .
O5 Co5 O3 169.82(19) . .
N5 Co5 O3 89.0(2) . .
O14 P1 O13 110.2(3) . .
O14 P1 O6 109.0(3) . .
O13 P1 O6 111.9(3) . .
O14 P1 C28 111.3(3) . .
O13 P1 C28 106.4(3) . .
O6 P1 C28 108.0(3) . .
C1 O1 Co1 130.0(5) . .
C1 O2 Co4 128.9(5) . .
C54 O3 Co2 128.4(5) . .
C54 O3 Co5 129.4(5) . .
Co2 O3 Co5 95.1(2) . .
C49 O4 Co4 132.8(4) . .
C44 O5 Co5 119.5(5) . .
C44 O5 Co4 93.6(4) . .
Co5 O5 Co4 106.6(2) . .
P1 O6 Co3 126.9(3) . 2_765
P1 O6 Co1 122.6(3) . 2_765
Co3 O6 Co1 99.8(2) 2_765 2_765
C12 O7 Co1 138.5(4) . 2_765
C12 O7 Co2 92.9(4) . .
Co1 O7 Co2 128.3(2) 2_765 .
C17 O8 Co2 129.4(5) . .
C34 O9 Co2 137.2(4) . 2_765
C34 O9 Co3 91.8(4) . .
Co2 O9 Co3 121.8(2) 2_765 .
C39 O10 Co4 125.9(4) . .
C39 O10 Co1 118.7(4) . .
Co4 O10 Co1 95.22(19) . .
Co3 O11 H11Y 109(10) . .
Co3 O11 H11X 96(10) . .
H11Y O11 H11X 118(10) . .
C17 O12 Co5 125.9(5) . .
P1 O13 Co5 138.6(3) . .
P1 O13 Co2 124.8(3) . .
Co5 O13 Co2 95.01(19) . .
P1 O14 Co1 132.7(3) . .
P1 O14 Co4 124.8(3) . .
Co1 O14 Co4 95.98(19) . .
Co1 O15 H15A 124.2 . .
Co1 O15 H15B 123(10) . .
H15A O15 H15B 94.8 . .
C16 N1 C12 118.4(6) . .
C16 N1 Co2 147.7(5) . .
C12 N1 Co2 93.7(4) . .
C38 N2 C34 118.6(6) . .
C38 N2 Co3 146.2(5) . .
C34 N2 Co3 95.2(4) . .
C43 N3 C39 118.5(6) . .
C43 N3 Co3 140.5(5) . .
C39 N3 Co3 100.9(5) . .
C48 N4 C44 118.1(6) . .
C48 N4 Co4 151.8(5) . .
C44 N4 Co4 89.9(5) . .
C53 N5 C49 119.3(6) . .
C53 N5 Co5 125.0(5) . .
C49 N5 Co5 114.2(5) . .
C58 N6 C54 117.4(7) . .
O1 C1 O2 125.1(7) . .
O1 C1 C2 116.5(7) . .
O2 C1 C2 118.4(7) . .
C7 C2 C3 118.5(7) . .
C7 C2 C1 121.6(7) . .
C3 C2 C1 119.9(7) . .
C4 C3 C2 119.9(8) . .
C4 C3 H3 120.1 . .
C2 C3 H3 120.1 . .
C5 C4 C3 122.1(8) . .
C5 C4 H4 119.0 . .
C3 C4 H4 119.0 . .
C4 C5 C6 117.4(7) . .
C4 C5 C8 122.2(8) . .
C6 C5 C8 120.3(8) . .
C5 C6 C7 121.5(8) . .
C5 C6 H6 119.2 . .
C7 C6 H6 119.2 . .
C2 C7 C6 120.6(7) . .
C2 C7 H7 119.7 . .
C6 C7 H7 119.7 . .
C9 C8 C10 109.7(11) . .
C9 C8 C5 109.9(8) . .
C10 C8 C5 108.8(8) . .
C9 C8 C11 107.1(10) . .
C10 C8 C11 110.6(10) . .
C5 C8 C11 110.8(9) . .
C8 C9 H9A 109.5 . .
C8 C9 H9B 109.5 . .
H9A C9 H9B 109.5 . .
C8 C9 H9C 109.5 . .
H9A C9 H9C 109.5 . .
H9B C9 H9C 109.5 . .
C8 C10 H10A 109.5 . .
C8 C10 H10B 109.5 . .
H10A C10 H10B 109.5 . .
C8 C10 H10C 109.5 . .
H10A C10 H10C 109.5 . .
H10B C10 H10C 109.5 . .
C8 C11 H11A 109.5 . .
C8 C11 H11B 109.5 . .
H11A C11 H11B 109.5 . .
C8 C11 H11C 109.5 . .
H11A C11 H11C 109.5 . .
H11B C11 H11C 109.5 . .
O7 C12 N1 112.0(6) . .
O7 C12 C13 127.0(6) . .
N1 C12 C13 121.0(6) . .
C12 C13 C14 117.3(7) . .
C12 C13 H13 121.3 . .
C14 C13 H13 121.3 . .
C15 C14 C13 121.7(8) . .
C15 C14 H14 119.1 . .
C13 C14 H14 119.1 . .
C14 C15 C16 117.4(8) . .
C14 C15 H15 121.3 . .
C16 C15 H15 121.3 . .
N1 C16 C15 124.0(7) . .
N1 C16 Cl1 114.6(6) . .
C15 C16 Cl1 121.4(6) . .
O8 C17 O12 127.1(7) . .
O8 C17 C18 116.9(7) . .
O12 C17 C18 116.0(7) . .
C23 C18 C19 118.7(7) . .
C23 C18 C17 120.4(7) . .
C19 C18 C17 120.9(7) . .
C20 C19 C18 120.4(7) . .
C20 C19 H19 119.8 . .
C18 C19 H19 119.8 . .
C19 C20 C21 121.9(7) . .
C19 C20 H20 119.0 . .
C21 C20 H20 119.0 . .
C20 C21 C22 116.4(6) . .
C20 C21 C24 120.7(7) . .
C22 C21 C24 122.8(7) . .
C23 C22 C21 121.2(7) . .
C23 C22 H22 119.4 . .
C21 C22 H22 119.4 . .
C22 C23 C18 121.2(7) . .
C22 C23 H23 119.4 . .
C18 C23 H23 119.4 . .
C26 C24 C25 108.1(7) . .
C26 C24 C21 109.6(6) . .
C25 C24 C21 112.7(6) . .
C26 C24 C27 110.3(7) . .
C25 C24 C27 107.2(7) . .
C21 C24 C27 108.8(7) . .
C24 C25 H25A 109.5 . .
C24 C25 H25B 109.5 . .
H25A C25 H25B 109.5 . .
C24 C25 H25C 109.5 . .
H25A C25 H25C 109.5 . .
H25B C25 H25C 109.5 . .
C24 C26 H26A 109.5 . .
C24 C26 H26B 109.5 . .
H26A C26 H26B 109.5 . .
C24 C26 H26C 109.5 . .
H26A C26 H26C 109.5 . .
H26B C26 H26C 109.5 . .
C24 C27 H27A 109.5 . .
C24 C27 H27B 109.5 . .
H27A C27 H27B 109.5 . .
C24 C27 H27C 109.5 . .
H27A C27 H27C 109.5 . .
H27B C27 H27C 109.5 . .
C29 C28 C33 118.6(7) . .
C29 C28 P1 121.7(5) . .
C33 C28 P1 119.7(6) . .
C30 C29 C28 120.5(7) . .
C30 C29 H29 119.7 . .
C28 C29 H29 119.7 . .
C31 C30 C29 119.7(8) . .
C31 C30 H30 120.1 . .
C29 C30 H30 120.1 . .
C30 C31 C32 121.1(7) . .
C30 C31 H31 119.5 . .
C32 C31 H31 119.5 . .
C31 C32 C33 119.6(7) . .
C31 C32 H32 120.2 . .
C33 C32 H32 120.2 . .
C32 C33 C28 120.4(7) . .
C32 C33 H33 119.8 . .
C28 C33 H33 119.8 . .
O9 C34 N2 111.7(6) . .
O9 C34 C35 127.9(7) . .
N2 C34 C35 120.4(7) . .
C36 C35 C34 118.7(7) . .
C36 C35 H35 120.7 . .
C34 C35 H35 120.7 . .
C35 C36 C37 120.8(7) . .
C35 C36 H36 119.6 . .
C37 C36 H36 119.6 . .
C38 C37 C36 117.9(8) . .
C38 C37 H37 121.1 . .
C36 C37 H37 121.1 . .
C37 C38 N2 123.7(7) . .
C37 C38 Cl2 120.9(6) . .
N2 C38 Cl2 115.4(5) . .
O10 C39 N3 113.9(6) . .
O10 C39 C40 125.2(6) . .
N3 C39 C40 120.9(7) . .
C41 C40 C39 118.2(7) . .
C41 C40 H40 120.9 . .
C39 C40 H40 120.9 . .
C40 C41 C42 121.7(8) . .
C40 C41 H41 119.1 . .
C42 C41 H41 119.1 . .
C41 C42 C43 117.3(7) . .
C41 C42 H42 121.4 . .
C43 C42 H42 121.4 . .
N3 C43 C42 123.4(7) . .
N3 C43 Cl3 116.5(6) . .
C42 C43 Cl3 120.1(6) . .
O5 C44 N4 114.0(6) . .
O5 C44 C45 124.4(7) . .
N4 C44 C45 121.6(7) . .
C46 C45 C44 118.8(7) . .
C46 C45 H45 120.6 . .
C44 C45 H45 120.6 . .
C45 C46 C47 120.2(8) . .
C45 C46 H46 119.9 . .
C47 C46 H46 119.9 . .
C48 C47 C46 116.1(8) . .
C48 C47 H47 122.0 . .
C46 C47 H47 122.0 . .
N4 C48 C47 125.2(7) . .
N4 C48 Cl4 116.8(6) . .
C47 C48 Cl4 118.0(7) . .
O4 C49 N5 119.3(6) . .
O4 C49 C50 122.5(6) . .
N5 C49 C50 118.2(7) . .
C51 C50 C49 119.1(7) . .
C51 C50 H50 120.4 . .
C49 C50 H50 120.4 . .
C50 C51 C52 122.0(8) . .
C50 C51 H51 119.0 . .
C52 C51 H51 119.0 . .
C53 C52 C51 116.2(8) . .
C53 C52 H52 121.9 . .
C51 C52 H52 121.9 . .
N5 C53 C52 125.0(7) . .
N5 C53 Cl5 115.1(6) . .
C52 C53 Cl5 119.9(6) . .
O3 C54 N6 118.8(7) . .
O3 C54 C55 120.7(7) . .
N6 C54 C55 120.5(7) . .
C56 C55 C54 119.5(8) . .
C56 C55 H55 120.2 . .
C54 C55 H55 120.2 . .
C55 C56 C57 121.1(8) . .
C55 C56 H56 119.5 . .
C57 C56 H56 119.5 . .
C58 C57 C56 115.5(8) . .
C58 C57 H57 122.3 . .
C56 C57 H57 122.3 . .
N6 C58 C57 126.1(8) . .
N6 C58 Cl6 115.6(6) . .
C57 C58 Cl6 118.3(6) . .
C1S N1S C5S 117.8(8) . .
O1S C1S N1S 116.9(9) . .
O1S C1S C2S 123.9(9) . .
N1S C1S C2S 119.2(9) . .
C1S C2S C3S 115.8(9) . .
C1S C2S H2S 122.1 . .
C3S C2S H2S 122.1 . .
C4S C3S C2S 124.2(10) . .
C4S C3S H3S 117.9 . .
C2S C3S H3S 117.9 . .
C3S C4S C5S 120.6(10) . .
C3S C4S H4S 119.7 . .
C5S C4S H4S 119.7 . .
N1S C5S C4S 120.9(9) . .
N1S C5S Cl1S 114.9(7) . .
C4S C5S Cl1S 124.1(8) . .
Cl3S C6S Cl2S 111.3(6) . .
Cl3S C6S H6S1 109.4 . .
Cl2S C6S H6S1 109.4 . .
Cl3S C6S H6S2 109.4 . .
Cl2S C6S H6S2 109.4 . .
H6S1 C6S H6S2 108.0 . .
Cl2U C1T Cl2T 51.6(7) . .
Cl2U C1T Cl1T 116.6(11) . .
Cl2T C1T Cl1T 107.8(10) . .
Cl2U C1T H1T1 133.0 . .
Cl2T C1T H1T1 110.2 . .
Cl1T C1T H1T1 110.2 . .
Cl2U C1T H1T2 59.2 . .
Cl2T C1T H1T2 110.2 . .
Cl1T C1T H1T2 110.2 . .
H1T1 C1T H1T2 108.5 . .
Cl1U C1U Cl1V 107.1(7) . .
Cl1U C1U H1U1 110.3 . .
Cl1V C1U H1U1 110.3 . .
Cl1U C1U H1U2 110.3 . .
Cl1V C1U H1U2 110.3 . .
H1U1 C1U H1U2 108.5 . .
Cl1W C1W Cl2W 107.0(9) . .
Cl1W C1W H1W1 110.3 . .
Cl2W C1W H1W1 110.3 . .
Cl1W C1W H1W2 110.3 . .
Cl2W C1W H1W2 110.3 . .
H1W1 C1W H1W2 108.6 . .

loop_
_geom_bond_atom_site_label_1
_geom_bond_atom_site_label_2
_geom_bond_distance
_geom_bond_site_symmetry_2
Co1 O1 2.033(5) .
Co1 O7 2.066(5) 2_765
Co1 O15 2.079(5) .
Co1 O14 2.110(5) .
Co1 O6 2.159(5) 2_765
Co1 O10 2.180(5) .
Co2 O8 2.038(5) .
Co2 O9 2.043(5) 2_765
Co2 O3 2.050(5) .
Co2 N1 2.120(6) .
Co2 O13 2.146(5) .
Co2 O7 2.171(5) .
Co3 O11 2.020(5) .
Co3 O6 2.048(5) 2_765
Co3 N3 2.085(6) .
Co3 N2 2.089(6) .
Co3 O9 2.210(5) .
Co4 O2 2.024(5) .
Co4 O10 2.080(4) .
Co4 O5 2.115(5) .
Co4 O14 2.126(5) .
Co4 O4 2.132(5) .
Co4 N4 2.182(6) .
Co5 O12 1.989(5) .
Co5 O13 2.016(5) .
Co5 O5 2.047(5) .
Co5 N5 2.073(6) .
Co5 O3 2.110(5) .
Cl1 C16 1.750(7) .
Cl2 C38 1.750(8) .
Cl3 C43 1.730(7) .
Cl4 C48 1.742(8) .
Cl5 C53 1.730(8) .
Cl6 C58 1.750(8) .
P1 O14 1.528(5) .
P1 O13 1.529(5) .
P1 O6 1.537(5) .
P1 C28 1.795(7) .
O1 C1 1.258(9) .
O2 C1 1.275(9) .
O3 C54 1.307(9) .
O4 C49 1.292(8) .
O5 C44 1.317(9) .
O6 Co3 2.048(5) 2_765
O6 Co1 2.159(4) 2_765
O7 C12 1.298(8) .
O7 Co1 2.066(5) 2_765
O8 C17 1.243(9) .
O9 C34 1.288(8) .
O9 Co2 2.042(5) 2_765
O10 C39 1.315(9) .
O11 H11Y 0.890(5) .
O11 H11X 0.890(5) .
O12 C17 1.271(9) .
O15 H15A 0.8960 .
O15 H15B 0.890(5) .
N1 C16 1.331(9) .
N1 C12 1.349(8) .
N2 C38 1.354(9) .
N2 C34 1.359(9) .
N3 C43 1.337(9) .
N3 C39 1.359(9) .
N4 C48 1.316(10) .
N4 C44 1.344(9) .
N5 C53 1.336(10) .
N5 C49 1.360(9) .
N6 C58 1.317(10) .
N6 C54 1.347(9) .
C1 C2 1.476(10) .
C2 C7 1.379(11) .
C2 C3 1.407(10) .
C3 C4 1.391(11) .
C3 H3 0.9300 .
C4 C5 1.386(12) .
C4 H4 0.9300 .
C5 C6 1.386(12) .
C5 C8 1.531(11) .
C6 C7 1.400(11) .
C6 H6 0.9300 .
C7 H7 0.9300 .
C8 C9 1.504(14) .
C8 C10 1.508(16) .
C8 C11 1.555(16) .
C9 H9A 0.9600 .
C9 H9B 0.9600 .
C9 H9C 0.9600 .
C10 H10A 0.9600 .
C10 H10B 0.9600 .
C10 H10C 0.9600 .
C11 H11A 0.9600 .
C11 H11B 0.9600 .
C11 H11C 0.9600 .
C12 C13 1.388(10) .
C13 C14 1.399(10) .
C13 H13 0.9300 .
C14 C15 1.332(11) .
C14 H14 0.9300 .
C15 C16 1.368(11) .
C15 H15 0.9300 .
C17 C18 1.512(10) .
C18 C23 1.376(10) .
C18 C19 1.386(11) .
C19 C20 1.372(10) .
C19 H19 0.9300 .
C20 C21 1.397(11) .
C20 H20 0.9300 .
C21 C22 1.410(10) .
C21 C24 1.532(10) .
C22 C23 1.368(10) .
C22 H22 0.9300 .
C23 H23 0.9300 .
C24 C26 1.522(12) .
C24 C25 1.523(11) .
C24 C27 1.544(12) .
C25 H25A 0.9600 .
C25 H25B 0.9600 .
C25 H25C 0.9600 .
C26 H26A 0.9600 .
C26 H26B 0.9600 .
C26 H26C 0.9600 .
C27 H27A 0.9600 .
C27 H27B 0.9600 .
C27 H27C 0.9600 .
C28 C29 1.393(10) .
C28 C33 1.401(10) .
C29 C30 1.387(10) .
C29 H29 0.9300 .
C30 C31 1.368(11) .
C30 H30 0.9300 .
C31 C32 1.379(12) .
C31 H31 0.9300 .
C32 C33 1.382(11) .
C32 H32 0.9300 .
C33 H33 0.9300 .
C34 C35 1.395(10) .
C35 C36 1.365(11) .
C35 H35 0.9300 .
C36 C37 1.389(12) .
C36 H36 0.9300 .
C37 C38 1.335(11) .
C37 H37 0.9300 .
C39 C40 1.402(10) .
C40 C41 1.359(11) .
C40 H40 0.9300 .
C41 C42 1.372(11) .
C41 H41 0.9300 .
C42 C43 1.377(11) .
C42 H42 0.9300 .
C44 C45 1.383(10) .
C45 C46 1.378(12) .
C45 H45 0.9300 .
C46 C47 1.392(12) .
C46 H46 0.9300 .
C47 C48 1.375(12) .
C47 H47 0.9300 .
C49 C50 1.450(10) .
C50 C51 1.345(11) .
C50 H50 0.9300 .
C51 C52 1.386(11) .
C51 H51 0.9300 .
C52 C53 1.364(11) .
C52 H52 0.9300 .
C54 C55 1.408(11) .
C55 C56 1.342(12) .
C55 H55 0.9300 .
C56 C57 1.381(13) .
C56 H56 0.9300 .
C57 C58 1.378(12) .
C57 H57 0.9300 .
Cl1S C5S 1.738(10) .
O1S C1S 1.292(11) .
N1S C1S 1.360(12) .
N1S C5S 1.360(12) .
C1S C2S 1.381(13) .
C2S C3S 1.425(12) .
C2S H2S 0.9300 .
C3S C4S 1.150(12) .
C3S H3S 0.9300 .
C4S C5S 1.381(13) .
C4S H4S 0.9300 .
C6S Cl3S 1.720(10) .
C6S Cl2S 1.737(10) .
C6S H6S1 0.9700 .
C6S H6S2 0.9700 .
C1T Cl2U 1.568(16) .
C1T Cl2T 1.650(19) .
C1T Cl1T 1.713(14) .
C1T H1T1 0.9700 .
C1T H1T2 0.9700 .
C1U Cl1U 1.762(10) .
C1U Cl1V 1.773(10) .
C1U H1U1 0.9700 .
C1U H1U2 0.9700 .
C1W Cl1W 1.700(14) .
C1W Cl2W 1.811(15) .
C1W H1W1 0.9700 .
C1W H1W2 0.9700 .

loop_
_geom_torsion_atom_site_label_1
_geom_torsion_atom_site_label_2
_geom_torsion_atom_site_label_3
_geom_torsion_atom_site_label_4
_geom_torsion
_geom_torsion_site_symmetry_1
_geom_torsion_site_symmetry_4
O7 Co1 O1 C1 -144.4(6) 2_765 .
O15 Co1 O1 C1 127.9(6) . .
O14 Co1 O1 C1 32.7(6) . .
O6 Co1 O1 C1 -61.8(16) 2_765 .
O10 Co1 O1 C1 -46.4(6) . .
O10 Co4 O2 C1 48.3(6) . .
O5 Co4 O2 C1 -133.8(6) . .
O14 Co4 O2 C1 -32.8(6) . .
O4 Co4 O2 C1 -114(3) . .
N4 Co4 O2 C1 163.8(6) . .
O8 Co2 O3 C54 134.9(6) . .
O9 Co2 O3 C54 -130.4(11) 2_765 .
N1 Co2 O3 C54 27.0(6) . .
O13 Co2 O3 C54 -128.2(6) . .
O7 Co2 O3 C54 -34.9(6) . .
O8 Co2 O3 Co5 -72.9(2) . .
O9 Co2 O3 Co5 21.8(12) 2_765 .
N1 Co2 O3 Co5 179.1(2) . .
O13 Co2 O3 Co5 23.92(17) . .
O7 Co2 O3 Co5 117.27(19) . .
O12 Co5 O3 C54 -133.6(6) . .
O13 Co5 O3 C54 126.3(6) . .
O5 Co5 O3 C54 81.7(13) . .
N5 Co5 O3 C54 -10.8(6) . .
O12 Co5 O3 Co2 74.6(2) . .
O13 Co5 O3 Co2 -25.42(18) . .
O5 Co5 O3 Co2 -70.0(11) . .
N5 Co5 O3 Co2 -162.5(2) . .
O2 Co4 O4 C49 -57(4) . .
O10 Co4 O4 C49 141.5(6) . .
O5 Co4 O4 C49 -36.4(6) . .
O14 Co4 O4 C49 -137.4(6) . .
N4 Co4 O4 C49 26.2(6) . .
O12 Co5 O5 C44 92.2(5) . .
O13 Co5 O5 C44 -167.4(5) . .
N5 Co5 O5 C44 -31.3(5) . .
O3 Co5 O5 C44 -123.6(11) . .
O12 Co5 O5 Co4 -163.7(2) . .
O13 Co5 O5 Co4 -63.3(2) . .
N5 Co5 O5 Co4 72.8(2) . .
O3 Co5 O5 Co4 -19.5(12) . .
O2 Co4 O5 C44 -93.8(4) . .
O10 Co4 O5 C44 5(5) . .
O14 Co4 O5 C44 176.1(4) . .
O4 Co4 O5 C44 87.3(4) . .
N4 Co4 O5 C44 -0.6(4) . .
O2 Co4 O5 Co5 144.0(2) . .
O10 Co4 O5 Co5 -117(5) . .
O14 Co4 O5 Co5 53.9(2) . .
O4 Co4 O5 Co5 -34.9(2) . .
N4 Co4 O5 Co5 -122.8(3) . .
O14 P1 O6 Co3 -162.0(3) . 2_765
O13 P1 O6 Co3 75.9(4) . 2_765
C28 P1 O6 Co3 -40.9(4) . 2_765
O14 P1 O6 Co1 61.0(4) . 2_765
O13 P1 O6 Co1 -61.2(4) . 2_765
C28 P1 O6 Co1 -178.0(3) . 2_765
O8 Co2 O7 C12 -13.2(12) . .
O9 Co2 O7 C12 -96.4(4) 2_765 .
O3 Co2 O7 C12 93.8(4) . .
N1 Co2 O7 C12 0.1(4) . .
O13 Co2 O7 C12 172.9(4) . .
O8 Co2 O7 Co1 161.0(9) . 2_765
O9 Co2 O7 Co1 77.8(3) 2_765 2_765
O3 Co2 O7 Co1 -92.1(3) . 2_765
N1 Co2 O7 Co1 174.3(4) . 2_765
O13 Co2 O7 Co1 -13.0(3) . 2_765
O9 Co2 O8 C17 -131.9(6) 2_765 .
O3 Co2 O8 C17 38.0(6) . .
N1 Co2 O8 C17 133.4(6) . .
O13 Co2 O8 C17 -40.4(6) . .
O7 Co2 O8 C17 145.7(9) . .
O11 Co3 O9 C34 -15.2(8) . .
O6 Co3 O9 C34 -122.0(4) 2_765 .
N3 Co3 O9 C34 114.0(4) . .
N2 Co3 O9 C34 -0.7(4) . .
O11 Co3 O9 Co2 137.0(5) . 2_765
O6 Co3 O9 Co2 30.2(3) 2_765 2_765
N3 Co3 O9 Co2 -93.8(3) . 2_765
N2 Co3 O9 Co2 151.5(4) . 2_765
O2 Co4 O10 C39 63.0(5) . .
O5 Co4 O10 C39 -36(5) . .
O14 Co4 O10 C39 153.1(5) . .
O4 Co4 O10 C39 -118.0(5) . .
N4 Co4 O10 C39 -30.3(6) . .
O2 Co4 O10 Co1 -68.4(2) . .
O5 Co4 O10 Co1 -168(5) . .
O14 Co4 O10 Co1 21.67(18) . .
O4 Co4 O10 Co1 110.53(19) . .
N4 Co4 O10 Co1 -161.7(2) . .
O1 Co1 O10 C39 -68.3(5) . .
O7 Co1 O10 C39 25.9(5) 2_765 .
O15 Co1 O10 C39 165.0(13) . .
O14 Co1 O10 C39 -158.1(5) . .
O6 Co1 O10 C39 109.6(5) 2_765 .
O1 Co1 O10 Co4 67.8(2) . .
O7 Co1 O10 Co4 162.02(18) 2_765 .
O15 Co1 O10 Co4 -58.8(15) . .
O14 Co1 O10 Co4 -21.98(18) . .
O6 Co1 O10 Co4 -114.2(2) 2_765 .
O13 Co5 O12 C17 46.6(6) . .
O5 Co5 O12 C17 140.4(5) . .
N5 Co5 O12 C17 -122.8(6) . .
O3 Co5 O12 C17 -33.7(6) . .
O14 P1 O13 Co5 22.2(5) . .
O6 P1 O13 Co5 143.7(4) . .
C28 P1 O13 Co5 -98.6(5) . .
O14 P1 O13 Co2 -139.2(3) . .
O6 P1 O13 Co2 -17.7(4) . .
C28 P1 O13 Co2 100.0(4) . .
O12 Co5 O13 P1 130.7(4) . .
O5 Co5 O13 P1 32.3(4) . .
N5 Co5 O13 P1 -62.2(6) . .
O3 Co5 O13 P1 -140.5(5) . .
O12 Co5 O13 Co2 -64.5(2) . .
O5 Co5 O13 Co2 -162.93(19) . .
N5 Co5 O13 Co2 102.6(3) . .
O3 Co5 O13 Co2 24.21(18) . .
O8 Co2 O13 P1 -131.4(3) . .
O9 Co2 O13 P1 -37.7(3) 2_765 .
O3 Co2 O13 P1 142.7(4) . .
N1 Co2 O13 P1 62.7(6) . .
O7 Co2 O13 P1 47.5(3) . .
O8 Co2 O13 Co5 60.9(2) . .
O9 Co2 O13 Co5 154.52(19) 2_765 .
O3 Co2 O13 Co5 -25.10(18) . .
N1 Co2 O13 Co5 -105.1(5) . .
O7 Co2 O13 Co5 -120.26(19) . .
O13 P1 O14 Co1 175.0(3) . .
O6 P1 O14 Co1 51.8(4) . .
C28 P1 O14 Co1 -67.2(5) . .
O13 P1 O14 Co4 -40.5(4) . .
O6 P1 O14 Co4 -163.7(3) . .
C28 P1 O14 Co4 77.3(4) . .
O1 Co1 O14 P1 81.4(4) . .
O7 Co1 O14 P1 -134(2) 2_765 .
O15 Co1 O14 P1 -11.3(4) . .
O6 Co1 O14 P1 -106.2(4) 2_765 .
O10 Co1 O14 P1 172.9(4) . .
O1 Co1 O14 Co4 -69.95(19) . .
O7 Co1 O14 Co4 75(2) 2_765 .
O15 Co1 O14 Co4 -162.70(18) . .
O6 Co1 O14 Co4 102.45(18) 2_765 .
O10 Co1 O14 Co4 21.51(17) . .
O2 Co4 O14 P1 -84.0(3) . .
O10 Co4 O14 P1 -177.1(3) . .
O5 Co4 O14 P1 3.3(4) . .
O4 Co4 O14 P1 92.7(3) . .
N4 Co4 O14 P1 13.6(9) . .
O2 Co4 O14 Co1 70.58(19) . .
O10 Co4 O14 Co1 -22.46(18) . .
O5 Co4 O14 Co1 157.90(18) . .
O4 Co4 O14 Co1 -112.67(19) . .
N4 Co4 O14 Co1 168.2(7) . .
O8 Co2 N1 C16 3.0(11) . .
O9 Co2 N1 C16 -91.8(10) 2_765 .
O3 Co2 N1 C16 92.1(10) . .
O13 Co2 N1 C16 168.3(8) . .
O7 Co2 N1 C16 -174.4(11) . .
O8 Co2 N1 C12 177.3(4) . .
O9 Co2 N1 C12 82.5(4) 2_765 .
O3 Co2 N1 C12 -93.6(4) . .
O13 Co2 N1 C12 -17.4(7) . .
O7 Co2 N1 C12 -0.1(4) . .
O11 Co3 N2 C38 -6.3(10) . .
O6 Co3 N2 C38 -109.0(9) 2_765 .
N3 Co3 N2 C38 102.5(9) . .
O9 Co3 N2 C38 179.1(10) . .
O11 Co3 N2 C34 175.2(4) . .
O6 Co3 N2 C34 72.5(5) 2_765 .
N3 Co3 N2 C34 -76.0(5) . .
O9 Co3 N2 C34 0.7(4) . .
O11 Co3 N3 C43 115.7(8) . .
O6 Co3 N3 C43 -133.6(7) 2_765 .
N2 Co3 N3 C43 11.9(8) . .
O9 Co3 N3 C43 -46.7(8) . .
O11 Co3 N3 C39 -64.4(4) . .
O6 Co3 N3 C39 46.3(5) 2_765 .
N2 Co3 N3 C39 -168.2(4) . .
O9 Co3 N3 C39 133.2(4) . .
O2 Co4 N4 C48 -101.5(12) . .
O10 Co4 N4 C48 -7.3(13) . .
O5 Co4 N4 C48 172.4(13) . .
O14 Co4 N4 C48 161.0(10) . .
O4 Co4 N4 C48 81.8(12) . .
O2 Co4 N4 C44 86.6(4) . .
O10 Co4 N4 C44 -179.2(4) . .
O5 Co4 N4 C44 0.5(4) . .
O14 Co4 N4 C44 -10.9(10) . .
O4 Co4 N4 C44 -90.1(4) . .
O12 Co5 N5 C53 24.2(7) . .
O13 Co5 N5 C53 -140.6(6) . .
O5 Co5 N5 C53 124.5(6) . .
O3 Co5 N5 C53 -65.7(6) . .
O12 Co5 N5 C49 -169.6(5) . .
O13 Co5 N5 C49 25.5(7) . .
O5 Co5 N5 C49 -69.3(5) . .
O3 Co5 N5 C49 100.5(5) . .
Co1 O1 C1 O2 16.1(11) . .
Co1 O1 C1 C2 -163.4(5) . .
Co4 O2 C1 O1 -15.8(10) . .
Co4 O2 C1 C2 163.8(5) . .
O1 C1 C2 C7 0.3(11) . .
O2 C1 C2 C7 -179.3(7) . .
O1 C1 C2 C3 178.1(7) . .
O2 C1 C2 C3 -1.5(11) . .
C7 C2 C3 C4 -0.5(12) . .
C1 C2 C3 C4 -178.3(7) . .
C2 C3 C4 C5 -0.5(13) . .
C3 C4 C5 C6 1.3(13) . .
C3 C4 C5 C8 179.4(8) . .
C4 C5 C6 C7 -1.2(13) . .
C8 C5 C6 C7 -179.4(8) . .
C3 C2 C7 C6 0.5(12) . .
C1 C2 C7 C6 178.4(7) . .
C5 C6 C7 C2 0.3(13) . .
C4 C5 C8 C9 126.1(11) . .
C6 C5 C8 C9 -55.9(13) . .
C4 C5 C8 C10 -113.9(11) . .
C6 C5 C8 C10 64.2(11) . .
C4 C5 C8 C11 7.9(14) . .
C6 C5 C8 C11 -174.0(10) . .
Co1 O7 C12 N1 -173.2(5) 2_765 .
Co2 O7 C12 N1 -0.2(6) . .
Co1 O7 C12 C13 4.1(12) 2_765 .
Co2 O7 C12 C13 177.2(7) . .
C16 N1 C12 O7 176.7(6) . .
Co2 N1 C12 O7 0.2(6) . .
C16 N1 C12 C13 -0.8(10) . .
Co2 N1 C12 C13 -177.4(6) . .
O7 C12 C13 C14 -175.2(7) . .
N1 C12 C13 C14 2.0(11) . .
C12 C13 C14 C15 -0.2(13) . .
C13 C14 C15 C16 -2.5(14) . .
C12 N1 C16 C15 -2.2(12) . .
Co2 N1 C16 C15 171.4(7) . .
C12 N1 C16 Cl1 176.5(5) . .
Co2 N1 C16 Cl1 -9.9(13) . .
C14 C15 C16 N1 3.8(13) . .
C14 C15 C16 Cl1 -174.8(7) . .
Co2 O8 C17 O12 11.7(11) . .
Co2 O8 C17 C18 -169.1(5) . .
Co5 O12 C17 O8 -13.2(11) . .
Co5 O12 C17 C18 167.6(5) . .
O8 C17 C18 C23 3.4(10) . .
O12 C17 C18 C23 -177.3(7) . .
O8 C17 C18 C19 -175.9(7) . .
O12 C17 C18 C19 3.3(10) . .
C23 C18 C19 C20 -1.5(11) . .
C17 C18 C19 C20 177.9(7) . .
C18 C19 C20 C21 1.0(12) . .
C19 C20 C21 C22 0.7(11) . .
C19 C20 C21 C24 -179.8(7) . .
C20 C21 C22 C23 -1.9(11) . .
C24 C21 C22 C23 178.6(7) . .
C21 C22 C23 C18 1.4(12) . .
C19 C18 C23 C22 0.3(11) . .
C17 C18 C23 C22 -179.1(7) . .
C20 C21 C24 C26 -64.9(10) . .
C22 C21 C24 C26 114.5(8) . .
C20 C21 C24 C25 174.6(7) . .
C22 C21 C24 C25 -6.0(11) . .
C20 C21 C24 C27 55.8(10) . .
C22 C21 C24 C27 -124.7(8) . .
O14 P1 C28 C29 69.6(7) . .
O13 P1 C28 C29 -170.3(6) . .
O6 P1 C28 C29 -50.0(7) . .
O14 P1 C28 C33 -110.9(6) . .
O13 P1 C28 C33 9.2(7) . .
O6 P1 C28 C33 129.4(6) . .
C33 C28 C29 C30 -1.8(11) . .
P1 C28 C29 C30 177.7(6) . .
C28 C29 C30 C31 1.3(12) . .
C29 C30 C31 C32 -0.7(13) . .
C30 C31 C32 C33 0.7(13) . .
C31 C32 C33 C28 -1.3(13) . .
C29 C28 C33 C32 1.8(12) . .
P1 C28 C33 C32 -177.7(7) . .
Co2 O9 C34 N2 -143.3(5) 2_765 .
Co3 O9 C34 N2 1.0(6) . .
Co2 O9 C34 C35 37.9(12) 2_765 .
Co3 O9 C34 C35 -177.8(8) . .
C38 N2 C34 O9 179.9(6) . .
Co3 N2 C34 O9 -1.1(6) . .
C38 N2 C34 C35 -1.2(10) . .
Co3 N2 C34 C35 177.9(6) . .
O9 C34 C35 C36 178.9(7) . .
N2 C34 C35 C36 0.2(11) . .
C34 C35 C36 C37 1.1(12) . .
C35 C36 C37 C38 -1.3(13) . .
C36 C37 C38 N2 0.3(13) . .
C36 C37 C38 Cl2 -179.9(6) . .
C34 N2 C38 C37 1.0(12) . .
Co3 N2 C38 C37 -177.3(7) . .
C34 N2 C38 Cl2 -178.8(5) . .
Co3 N2 C38 Cl2 2.9(12) . .
Co4 O10 C39 N3 155.6(4) . .
Co1 O10 C39 N3 -82.7(6) . .
Co4 O10 C39 C40 -25.4(9) . .
Co1 O10 C39 C40 96.3(7) . .
C43 N3 C39 O10 176.3(6) . .
Co3 N3 C39 O10 -3.6(6) . .
C43 N3 C39 C40 -2.7(10) . .
Co3 N3 C39 C40 177.4(6) . .
O10 C39 C40 C41 -177.6(7) . .
N3 C39 C40 C41 1.3(11) . .
C39 C40 C41 C42 0.5(11) . .
C40 C41 C42 C43 -0.9(12) . .
C39 N3 C43 C42 2.3(11) . .
Co3 N3 C43 C42 -177.8(6) . .
C39 N3 C43 Cl3 -179.9(5) . .
Co3 N3 C43 Cl3 0.0(11) . .
C41 C42 C43 N3 -0.5(11) . .
C41 C42 C43 Cl3 -178.2(6) . .
Co5 O5 C44 N4 112.2(6) . .
Co4 O5 C44 N4 0.9(6) . .
Co5 O5 C44 C45 -67.3(9) . .
Co4 O5 C44 C45 -178.6(8) . .
C48 N4 C44 O5 -176.5(7) . .
Co4 N4 C44 O5 -0.9(6) . .
C48 N4 C44 C45 3.0(12) . .
Co4 N4 C44 C45 178.6(7) . .
O5 C44 C45 C46 177.5(8) . .
N4 C44 C45 C46 -1.9(13) . .
C44 C45 C46 C47 0.3(15) . .
C45 C46 C47 C48 0.1(15) . .
C44 N4 C48 C47 -2.6(13) . .
Co4 N4 C48 C47 -173.4(9) . .
C44 N4 C48 Cl4 177.4(6) . .
Co4 N4 C48 Cl4 6.6(16) . .
C46 C47 C48 N4 1.0(15) . .
C46 C47 C48 Cl4 -179.0(7) . .
Co4 O4 C49 N5 53.1(10) . .
Co4 O4 C49 C50 -130.2(6) . .
C53 N5 C49 O4 178.9(7) . .
Co5 N5 C49 O4 11.8(9) . .
C53 N5 C49 C50 2.0(11) . .
Co5 N5 C49 C50 -165.0(6) . .
O4 C49 C50 C51 -175.8(8) . .
N5 C49 C50 C51 1.0(12) . .
C49 C50 C51 C52 -1.8(14) . .
C50 C51 C52 C53 -0.3(14) . .
C49 N5 C53 C52 -4.5(13) . .
Co5 N5 C53 C52 161.1(7) . .
C49 N5 C53 Cl5 176.8(6) . .
Co5 N5 C53 Cl5 -17.6(9) . .
C51 C52 C53 N5 3.6(14) . .
C51 C52 C53 Cl5 -177.8(7) . .
Co2 O3 C54 N6 82.7(8) . .
Co5 O3 C54 N6 -60.4(9) . .
Co2 O3 C54 C55 -99.5(8) . .
Co5 O3 C54 C55 117.5(7) . .
C58 N6 C54 O3 176.9(7) . .
C58 N6 C54 C55 -1.0(11) . .
O3 C54 C55 C56 -178.5(8) . .
N6 C54 C55 C56 -0.6(13) . .
C54 C55 C56 C57 1.1(16) . .
C55 C56 C57 C58 0.1(16) . .
C54 N6 C58 C57 2.3(13) . .
C54 N6 C58 Cl6 -179.2(6) . .
C56 C57 C58 N6 -1.9(15) . .
C56 C57 C58 Cl6 179.6(8) . .
C5S N1S C1S O1S -178.4(11) . .
C5S N1S C1S C2S 3.7(17) . .
O1S C1S C2S C3S 173.4(10) . .
N1S C1S C2S C3S -8.9(17) . .
C1S C2S C3S C4S 14.4(17) . .
C2S C3S C4S C5S -13.1(18) . .
C1S N1S C5S C4S -1.8(18) . .
C1S N1S C5S Cl1S 179.7(9) . .
C3S C4S C5S N1S 6.6(19) . .
C3S C4S C5S Cl1S -175.0(10) . .
